data_7129628
loop_
_publ_author_name
'Mo, Kangdong'
'Zhou, Xiaocong'
'Wu, Ju'
'Zhao, Yufen'

_publ_section_title
;
 Radical-induced denitration of
 <i>N</i>-(<i>p</i>-nitrophenyl)propiolamides coupled with
 dearomatization: access to phosphonylated/trifluoromethylated
 azaspiro[4.5]-trienones.
;
_journal_issue 9
_journal_name_full 'Chemical communications (Cambridge, England)'
_journal_page_first 1306
_journal_page_last 1309
_journal_paper_doi 10.1039/d1cc05724c
_journal_volume 58
_journal_year 2021
_chemical_formula_moiety 'C17 H12 F3 N O2'
_chemical_formula_sum 'C17 H12 F3 N O2'
_chemical_formula_weight 319.28
_space_group_crystal_system monoclinic
_space_group_IT_number 14
_space_group_name_Hall '-P 2ybc'
_space_group_name_H-M_alt 'P 1 21/c 1'
_atom_sites_solution_hydrogens geom
_atom_sites_solution_primary dual
_audit_block_doi 10.5517/ccdc.csd.cc2827qb
_audit_creation_date 2021-04-13
_audit_creation_method
;
Olex2 1.2
(compiled 2018.05.29 svn.r3508 for OlexSys, GUI svn.r5506)
;
_audit_update_record
;
2021-06-02 deposited with the CCDC.	2021-12-03 downloaded from the CCDC.
;
_cell_angle_alpha 90
_cell_angle_beta 101.003(3)
_cell_angle_gamma 90
_cell_formula_units_Z 4
_cell_length_a 14.1738(8)
_cell_length_b 6.7235(4)
_cell_length_c 15.9099(8)
_cell_measurement_reflns_used 9109
_cell_measurement_temperature 208(2)
_cell_measurement_theta_max 68.49
_cell_measurement_theta_min 3.18
_cell_volume 1488.30(14)
_computing_cell_refinement 'SAINT V8.40B (?, 2016)'
_computing_data_reduction 'SAINT V8.40B (?, 2016)'
_computing_molecular_graphics 'Olex2 (Dolomanov et al., 2009)'
_computing_publication_material 'Olex2 (Dolomanov et al., 2009)'
_computing_structure_refinement 'XL (Sheldrick, 2008)'
_computing_structure_solution 'XT (Sheldrick, 2015)'
_diffrn_ambient_temperature 208.0
_diffrn_measured_fraction_theta_full 1.000
_diffrn_measured_fraction_theta_max 0.973
_diffrn_measurement_device_type 'Bruker APEX-II CCD'
_diffrn_measurement_method '\f and \w scans'
_diffrn_radiation_type CuK\a
_diffrn_radiation_wavelength 1.54178
_diffrn_reflns_av_R_equivalents 0.1247
_diffrn_reflns_av_unetI/netI 0.0569
_diffrn_reflns_Laue_measured_fraction_full 1.000
_diffrn_reflns_Laue_measured_fraction_max 0.973
_diffrn_reflns_limit_h_max 17
_diffrn_reflns_limit_h_min -15
_diffrn_reflns_limit_k_max 7
_diffrn_reflns_limit_k_min -8
_diffrn_reflns_limit_l_max 19
_diffrn_reflns_limit_l_min -19
_diffrn_reflns_number 25179
_diffrn_reflns_point_group_measured_fraction_full 1.000
_diffrn_reflns_point_group_measured_fraction_max 0.973
_diffrn_reflns_theta_full 67.679
_diffrn_reflns_theta_max 70.514
_diffrn_reflns_theta_min 3.176
_diffrn_standards_number 0
_exptl_absorpt_coefficient_mu 5.649
_exptl_absorpt_correction_T_max 0.7531
_exptl_absorpt_correction_T_min 0.5386
_exptl_absorpt_correction_type none
_exptl_absorpt_process_details
;
SADABS-2016/2 (Bruker,2016/2) was used for absorption correction.
wR2(int) was 0.1401 before and 0.0792 after correction.
The Ratio of minimum to maximum transmission is 0.7152.
The \l/2 correction factor is Not present.
;
_exptl_crystal_density_diffrn 1.764
_exptl_crystal_F_000 782
_refine_diff_density_max 0.243
_refine_diff_density_min -0.242
_refine_diff_density_rms 0.049
_refine_ls_extinction_method none
_refine_ls_goodness_of_fit_ref 1.070
_refine_ls_hydrogen_treatment constr
_refine_ls_matrix_type full
_refine_ls_number_parameters 209
_refine_ls_number_reflns 2779
_refine_ls_number_restraints 0
_refine_ls_restrained_S_all 1.070
_refine_ls_R_factor_all 0.0627
_refine_ls_R_factor_gt 0.0460
_refine_ls_shift/su_max 0.000
_refine_ls_shift/su_mean 0.000
_refine_ls_structure_factor_coef Fsqd
_refine_ls_weighting_details 'w=1/[\s^2^(Fo^2^)+(0.0758P)^2^+0.1033P] where P=(Fo^2^+2Fc^2^)/3'
_refine_ls_weighting_scheme calc
_refine_ls_wR_factor_gt 0.1300
_refine_ls_wR_factor_ref 0.1379
_reflns_Friedel_coverage 0.000
_reflns_number_gt 2126
_reflns_number_total 2779
_reflns_threshold_expression 'I > 2\s(I)'
_cod_data_source_file d1cc05724c2.cif
_cod_data_source_block 1
_cod_depositor_comments
;

2025-01-30
Z value and formula fixed to values more according to usual
chemical conventions.                 miguel
;
_cod_original_formula_sum 'C H F N O P'
_cod_original_formula_weight 93.00
_cod_original_formula_moiety '0.24(C17 H12 F3 N O2)'
_cod_original_formula_units_Z 17
_cod_database_code 7129628
_shelx_shelxl_version_number 2018/3
_shelx_space_group_comment
;
The symmetry employed for this shelxl refinement is uniquely defined
by the following loop, which should always be used as a source of
symmetry information in preference to the above space-group names.
They are only intended as comments.
;
_olex2_refinement_description
;
1. Fixed Uiso
 At 1.2 times of:
  All C(H) groups
 At 1.5 times of:
  All C(H,H,H) groups
2.a Aromatic/amide H refined with riding coordinates:
 C00C(H00C), C00D(H00D), C00E(H00E), C00F(H00F), C00J(H00J), C00K(H00K),
 C00L(H00L), C00M(H00M), C00N(H00N)
2.b Idealised Me refined as rotating group:
 C00H(H00A,H00B,H00G)
;
_olex2_submission_special_instructions 'No special instructions were received'

loop_
_space_group_symop_operation_xyz
'x, y, z'
'-x, y+1/2, -z+1/2'
'-x, -y, -z'
'x, -y-1/2, z-1/2'

loop_
_atom_site_label
_atom_site_type_symbol
_atom_site_fract_x
_atom_site_fract_y
_atom_site_fract_z
_atom_site_U_iso_or_equiv
_atom_site_adp_type
_atom_site_occupancy
_atom_site_site_symmetry_order
_atom_site_calc_flag
_atom_site_refinement_flags_posn
_atom_site_refinement_flags_adp
_atom_site_refinement_flags_occupancy
_atom_site_disorder_assembly
_atom_site_disorder_group
F001 F 0.46521(9) 0.4412(2) 0.90755(8) 0.0666(4) Uani 1 1 d . . . . .
O002 O 0.47259(9) 0.6192(2) 0.71774(9) 0.0505(4) Uani 1 1 d . . . . .
F003 F 0.31835(10) 0.4762(3) 0.91877(8) 0.0830(6) Uani 1 1 d . . . . .
F004 F 0.39398(12) 0.7155(3) 0.87320(10) 0.0808(5) Uani 1 1 d . . . . .
O005 O 0.11195(10) -0.1812(2) 0.53814(10) 0.0578(4) Uani 1 1 d . . . . .
N006 N 0.35976(9) 0.4117(2) 0.63996(9) 0.0368(4) Uani 1 1 d . . . . .
C007 C 0.28156(11) 0.3185(3) 0.74980(10) 0.0339(4) Uani 1 1 d . . . . .
C008 C 0.28588(10) 0.2724(3) 0.65561(10) 0.0323(4) Uani 1 1 d . . . . .
C009 C 0.40508(11) 0.5055(3) 0.71206(11) 0.0375(4) Uani 1 1 d . . . . .
C00A C 0.16523(12) -0.0437(3) 0.56795(11) 0.0394(4) Uani 1 1 d . . . . .
C00B C 0.35163(11) 0.4452(3) 0.78027(10) 0.0366(4) Uani 1 1 d . . . . .
C00C C 0.18984(11) 0.3111(3) 0.59854(10) 0.0362(4) Uani 1 1 d . . . . .
H00C H 0.168445 0.443044 0.589422 0.043 Uiso 1 1 calc R . . . .
C00D C 0.32000(11) 0.0616(3) 0.65193(10) 0.0362(4) Uani 1 1 d . . . . .
H00D H 0.383228 0.030294 0.678739 0.043 Uiso 1 1 calc R . . . .
C00E C 0.26433(12) -0.0824(3) 0.61226(11) 0.0399(4) Uani 1 1 d . . . . .
H00E H 0.288990 -0.212285 0.612580 0.048 Uiso 1 1 calc R . . . .
C00F C 0.13432(11) 0.1646(3) 0.56064(11) 0.0396(4) Uani 1 1 d . . . . .
H00F H 0.073473 0.195664 0.528221 0.047 Uiso 1 1 calc R . . . .
C00G C 0.20731(12) 0.2253(3) 0.79115(10) 0.0402(4) Uani 1 1 d . . . . .
C00H C 0.39167(13) 0.4240(3) 0.55855(12) 0.0483(5) Uani 1 1 d . . . . .
H00A H 0.416766 0.296011 0.545254 0.072 Uiso 1 1 calc GR . . . .
H00B H 0.441686 0.523897 0.562257 0.072 Uiso 1 1 calc GR . . . .
H00G H 0.337857 0.460393 0.513816 0.072 Uiso 1 1 calc GR . . . .
C00I C 0.38157(13) 0.5185(4) 0.86976(12) 0.0476(5) Uani 1 1 d . . . . .
C00J C 0.12353(15) 0.3268(5) 0.79441(15) 0.0665(7) Uani 1 1 d . . . . .
H00J H 0.113488 0.454745 0.770548 0.080 Uiso 1 1 calc R . . . .
C00K C 0.22013(19) 0.0367(4) 0.82524(15) 0.0628(6) Uani 1 1 d . . . . .
H00K H 0.276252 -0.034968 0.821992 0.075 Uiso 1 1 calc R . . . .
C00L C 0.0680(2) 0.0531(7) 0.86768(17) 0.0956(13) Uani 1 1 d . . . . .
H00L H 0.020612 -0.005201 0.893775 0.115 Uiso 1 1 calc R . . . .
C00M C 0.1499(3) -0.0478(5) 0.86455(19) 0.0890(10) Uani 1 1 d . . . . .
H00M H 0.159388 -0.175228 0.888958 0.107 Uiso 1 1 calc R . . . .
C00N C 0.05385(17) 0.2387(7) 0.83325(18) 0.0912(12) Uani 1 1 d . . . . .
H00N H -0.003235 0.307769 0.835709 0.109 Uiso 1 1 calc R . . . .

loop_
_atom_site_aniso_label
_atom_site_aniso_U_11
_atom_site_aniso_U_22
_atom_site_aniso_U_33
_atom_site_aniso_U_23
_atom_site_aniso_U_13
_atom_site_aniso_U_12
F001 0.0650(7) 0.0864(12) 0.0399(6) -0.0110(6) -0.0114(5) 0.0126(7)
O002 0.0455(7) 0.0493(10) 0.0528(8) 0.0083(7) -0.0006(5) -0.0149(6)
F003 0.0748(8) 0.1335(16) 0.0446(7) -0.0337(8) 0.0217(6) -0.0246(9)
F004 0.1094(11) 0.0532(11) 0.0689(9) -0.0242(8) -0.0099(8) 0.0004(8)
O005 0.0525(7) 0.0496(11) 0.0682(10) -0.0165(8) 0.0041(6) -0.0100(6)
N006 0.0375(7) 0.0406(10) 0.0323(7) 0.0026(6) 0.0069(5) -0.0045(6)
C007 0.0363(7) 0.0357(11) 0.0291(8) 0.0016(7) 0.0049(6) 0.0025(6)
C008 0.0329(7) 0.0347(11) 0.0287(8) -0.0002(7) 0.0046(6) -0.0012(6)
C009 0.0358(7) 0.0372(12) 0.0372(9) 0.0042(8) 0.0011(6) -0.0007(7)
C00A 0.0412(8) 0.0424(12) 0.0348(9) -0.0066(8) 0.0080(6) -0.0037(7)
C00B 0.0393(8) 0.0372(12) 0.0318(9) -0.0008(8) 0.0032(6) 0.0012(7)
C00C 0.0375(8) 0.0371(11) 0.0325(8) 0.0007(7) 0.0034(6) 0.0037(7)
C00D 0.0362(7) 0.0385(11) 0.0335(8) -0.0001(7) 0.0058(6) 0.0028(6)
C00E 0.0442(9) 0.0360(12) 0.0401(9) -0.0017(8) 0.0097(7) 0.0040(7)
C00F 0.0377(8) 0.0456(13) 0.0337(9) -0.0010(8) 0.0024(6) 0.0017(7)
C00G 0.0424(8) 0.0503(13) 0.0282(8) -0.0029(8) 0.0077(6) -0.0069(7)
C00H 0.0490(9) 0.0597(15) 0.0388(10) 0.0061(9) 0.0152(7) -0.0031(9)
C00I 0.0494(9) 0.0507(15) 0.0411(10) -0.0111(9) 0.0050(7) -0.0036(8)
C00J 0.0487(10) 0.099(2) 0.0559(13) 0.0094(13) 0.0198(9) 0.0078(11)
C00K 0.0841(15) 0.0568(18) 0.0528(12) 0.0088(11) 0.0261(11) -0.0060(12)
C00L 0.0862(18) 0.159(4) 0.0463(13) -0.0124(18) 0.0255(12) -0.068(2)
C00M 0.131(3) 0.081(2) 0.0644(16) -0.0008(15) 0.0431(17) -0.045(2)
C00N 0.0477(12) 0.171(4) 0.0606(15) -0.001(2) 0.0242(11) -0.0064(16)

loop_
_atom_type_symbol
_atom_type_description
_atom_type_scat_dispersion_real
_atom_type_scat_dispersion_imag
_atom_type_scat_source
C C 0.0181 0.0091 'International Tables Vol C Tables 4.2.6.8 and 6.1.1.4'
H H 0.0000 0.0000 'International Tables Vol C Tables 4.2.6.8 and 6.1.1.4'
N N 0.0311 0.0180 'International Tables Vol C Tables 4.2.6.8 and 6.1.1.4'
O O 0.0492 0.0322 'International Tables Vol C Tables 4.2.6.8 and 6.1.1.4'
F F 0.0727 0.0534 'International Tables Vol C Tables 4.2.6.8 and 6.1.1.4'
P P 0.2955 0.4335 'International Tables Vol C Tables 4.2.6.8 and 6.1.1.4'

loop_
_geom_angle_atom_site_label_1
_geom_angle_atom_site_label_2
_geom_angle_atom_site_label_3
_geom_angle
_geom_angle_site_symmetry_1
_geom_angle_site_symmetry_3
_geom_angle_publ_flag
C009 N006 C008 113.11(13) . . ?
C009 N006 C00H 123.28(15) . . ?
C00H N006 C008 122.90(15) . . ?
C00B C007 C008 108.54(14) . . ?
C00B C007 C00G 130.85(16) . . ?
C00G C007 C008 120.61(15) . . ?
N006 C008 C007 101.49(13) . . ?
N006 C008 C00C 112.40(14) . . ?
N006 C008 C00D 110.59(13) . . ?
C00C C008 C007 110.59(12) . . ?
C00D C008 C007 107.46(14) . . ?
C00D C008 C00C 113.54(15) . . ?
O002 C009 N006 126.44(16) . . ?
O002 C009 C00B 128.21(17) . . ?
N006 C009 C00B 105.31(14) . . ?
O005 C00A C00E 120.78(19) . . ?
O005 C00A C00F 122.38(17) . . ?
C00F C00A C00E 116.84(16) . . ?
C007 C00B C009 110.89(15) . . ?
C007 C00B C00I 128.16(17) . . ?
C00I C00B C009 120.89(16) . . ?
C00F C00C C008 122.22(18) . . ?
C00E C00D C008 122.64(15) . . ?
C00D C00E C00A 121.64(18) . . ?
C00C C00F C00A 121.95(16) . . ?
C00J C00G C007 119.8(2) . . ?
C00K C00G C007 120.82(18) . . ?
C00K C00G C00J 119.4(2) . . ?
F001 C00I F004 105.66(17) . . ?
F001 C00I C00B 111.72(17) . . ?
F003 C00I F001 107.15(18) . . ?
F003 C00I F004 106.68(18) . . ?
F003 C00I C00B 112.95(16) . . ?
F004 C00I C00B 112.22(18) . . ?
C00G C00J C00N 119.7(3) . . ?
C00G C00K C00M 120.0(3) . . ?
C00M C00L C00N 120.4(2) . . ?
C00L C00M C00K 120.2(3) . . ?
C00L C00N C00J 120.4(3) . . ?

loop_
_geom_bond_atom_site_label_1
_geom_bond_atom_site_label_2
_geom_bond_distance
_geom_bond_site_symmetry_2
_geom_bond_publ_flag
F001 C00I 1.328(2) . ?
O002 C009 1.215(2) . ?
F003 C00I 1.326(2) . ?
F004 C00I 1.336(3) . ?
O005 C00A 1.230(2) . ?
N006 C008 1.461(2) . ?
N006 C009 1.358(2) . ?
N006 C00H 1.454(2) . ?
C007 C008 1.543(2) . ?
C007 C00B 1.328(3) . ?
C007 C00G 1.482(2) . ?
C008 C00C 1.508(2) . ?
C008 C00D 1.502(3) . ?
C009 C00B 1.493(2) . ?
C00A C00E 1.470(2) . ?
C00A C00F 1.465(3) . ?
C00B C00I 1.490(3) . ?
C00C C00F 1.331(3) . ?
C00D C00E 1.330(3) . ?
C00G C00J 1.379(3) . ?
C00G C00K 1.377(3) . ?
C00J C00N 1.393(4) . ?
C00K C00M 1.394(4) . ?
C00L C00M 1.353(5) . ?
C00L C00N 1.362(5) . ?
